data_4516109
loop_
_publ_author_name
'Wheaton, Amelia M.'
'Streep, Michaela E.'
'Ohlhaver, Christopher M.'
'Nicholas, Aaron D.'
'Barnes, Francis H.'
'Patterson, Howard H.'
'Pike, Robert D.'

_publ_section_title
;
 Alkyl Pyridinium Iodocuprate(I) Clusters: Structural Types and Charge
 Transfer Behavior.
;
_journal_issue 11
_journal_name_full 'ACS omega'
_journal_page_first 15281
_journal_page_last 15292
_journal_paper_doi 10.1021/acsomega.8b01986
_journal_volume 3
_journal_year 2018
_chemical_formula_moiety '2(C9 H13 N Br), Cu5 I7, C2 H3 N'
_chemical_formula_sum 'C20 H29 Br2 Cu5 I7 N3'
_chemical_formula_weight 1677.28
_space_group_crystal_system monoclinic
_space_group_IT_number 14
_space_group_name_Hall '-P 2ybc'
_space_group_name_H-M_alt 'P 1 21/c 1'
_atom_sites_solution_hydrogens geom
_audit_creation_method SHELXL-2014/5
_cell_angle_alpha 90
_cell_angle_beta 106.029(2)
_cell_angle_gamma 90
_cell_formula_units_Z 8
_cell_length_a 28.346(3)
_cell_length_b 11.4404(12)
_cell_length_c 24.058(2)
_cell_measurement_reflns_used 9469
_cell_measurement_temperature 100(2)
_cell_measurement_theta_max 26.44
_cell_measurement_theta_min 2.32
_cell_volume 7498.4(13)
_computing_structure_refinement 'SHELXL-2014/5 (Sheldrick, 2014)'
_diffrn_ambient_temperature 100(2)
_diffrn_measured_fraction_theta_full 0.998
_diffrn_measured_fraction_theta_max 0.994
_diffrn_measurement_device_type 'Bruker SMART APEX II CCD'
_diffrn_measurement_method '\w and \y'
_diffrn_radiation_monochromator graphite
_diffrn_radiation_source 'fine-focus sealed tube'
_diffrn_radiation_type MoK\a
_diffrn_radiation_wavelength 0.71073
_diffrn_reflns_av_R_equivalents 0.0292
_diffrn_reflns_av_unetI/netI 0.0176
_diffrn_reflns_Laue_measured_fraction_full 0.998
_diffrn_reflns_Laue_measured_fraction_max 0.994
_diffrn_reflns_limit_h_max 35
_diffrn_reflns_limit_h_min -35
_diffrn_reflns_limit_k_max 14
_diffrn_reflns_limit_k_min -14
_diffrn_reflns_limit_l_max 30
_diffrn_reflns_limit_l_min -29
_diffrn_reflns_number 116904
_diffrn_reflns_point_group_measured_fraction_full 0.998
_diffrn_reflns_point_group_measured_fraction_max 0.994
_diffrn_reflns_theta_full 25.242
_diffrn_reflns_theta_max 26.491
_diffrn_reflns_theta_min 0.747
_exptl_absorpt_coefficient_mu 10.702
_exptl_absorpt_correction_T_max 0.2591
_exptl_absorpt_correction_T_min 0.0821
_exptl_absorpt_correction_type numerical
_exptl_absorpt_process_details 'SADABS (Sheldrick, 2004)'
_exptl_crystal_colour yellow
_exptl_crystal_density_diffrn 2.971
_exptl_crystal_description prism
_exptl_crystal_F_000 6048
_exptl_crystal_size_max 0.34
_exptl_crystal_size_mid 0.21
_exptl_crystal_size_min 0.13
_refine_diff_density_max 0.834
_refine_diff_density_min -0.617
_refine_diff_density_rms 0.144
_refine_ls_extinction_method none
_refine_ls_goodness_of_fit_ref 1.198
_refine_ls_hydrogen_treatment constr
_refine_ls_matrix_type full
_refine_ls_number_parameters 713
_refine_ls_number_reflns 15435
_refine_ls_number_restraints 630
_refine_ls_restrained_S_all 1.178
_refine_ls_R_factor_all 0.0292
_refine_ls_R_factor_gt 0.0248
_refine_ls_shift/su_max 0.002
_refine_ls_shift/su_mean 0.000
_refine_ls_structure_factor_coef Fsqd
_refine_ls_weighting_details 'w=1/[\s^2^(Fo^2^)+(0.0115P)^2^+34.8135P] where P=(Fo^2^+2Fc^2^)/3'
_refine_ls_weighting_scheme calc
_refine_ls_wR_factor_gt 0.0506
_refine_ls_wR_factor_ref 0.0517
_reflns_Friedel_coverage 0.000
_reflns_number_gt 13987
_reflns_number_total 15435
_reflns_threshold_expression 'I > 2\s(I)'
_cod_data_source_file ao8b01986_si_002.cif
_cod_data_source_block mo_RDP659_0m_a
_cod_original_cell_volume 7498.6(13)
_cod_original_sg_symbol_H-M 'P 21/c'
_cod_database_code 4516109
_shelx_space_group_comment
;
The symmetry employed for this shelxl refinement is uniquely defined
by the following loop, which should always be used as a source of
symmetry information in preference to the above space-group names.
They are only intended as comments.
;
_shelxl_version_number 2014/5

loop_
_space_group_symop_operation_xyz
'x, y, z'
'-x, y+1/2, -z+1/2'
'-x, -y, -z'
'x, -y-1/2, z-1/2'

loop_
_atom_site_label
_atom_site_type_symbol
_atom_site_fract_x
_atom_site_fract_y
_atom_site_fract_z
_atom_site_U_iso_or_equiv
_atom_site_adp_type
_atom_site_occupancy
_atom_site_site_symmetry_order
_atom_site_calc_flag
_atom_site_refinement_flags_posn
_atom_site_refinement_flags_adp
_atom_site_refinement_flags_occupancy
_atom_site_disorder_assembly
_atom_site_disorder_group
I1 I 0.46800(2) 0.89317(3) 0.42965(2) 0.01613(6) Uani 1 1 d . U . . .
I2 I 0.32614(2) 0.73315(3) 0.32051(2) 0.01672(6) Uani 1 1 d . U . . .
I3 I 0.33747(2) 0.63092(3) 0.14289(2) 0.01596(6) Uani 1 1 d . U . . .
I4 I 0.49478(2) 0.68979(2) 0.15804(2) 0.01508(6) Uani 1 1 d . U . . .
I5 I 0.58467(2) 0.43251(2) 0.26182(2) 0.01339(6) Uani 1 1 d . U . . .
I6 I 0.43345(2) 0.33523(2) 0.17346(2) 0.01496(6) Uani 1 1 d . U . . .
I7 I 0.54605(2) 0.07684(2) 0.19063(2) 0.01414(6) Uani 1 1 d . U . . .
Cu1 Cu 0.48950(2) 0.95948(5) 0.33551(2) 0.01770(12) Uani 1 1 d . U . . .
Cu2A Cu 0.4215(2) 0.7781(8) 0.3419(3) 0.0245(12) Uani 0.64(8) 1 d . U P A 1
Cu2B Cu 0.4206(5) 0.793(3) 0.3418(5) 0.037(2) Uani 0.36(8) 1 d . U P A 2
Cu3 Cu 0.37761(2) 0.71544(5) 0.24242(2) 0.02014(12) Uani 1 1 d . U . . .
Cu4 Cu 0.42921(2) 0.56422(5) 0.19159(2) 0.01709(12) Uani 1 1 d . U . . .
Cu5 Cu 0.51831(2) 0.26106(5) 0.24206(3) 0.01943(12) Uani 1 1 d . U . . .
I8 I 0.00458(2) 0.16744(3) 0.34746(2) 0.01670(6) Uani 1 1 d . U . . .
I9 I 0.04561(2) 0.05526(2) 0.19383(2) 0.01427(6) Uani 1 1 d . U . . .
I10 I 0.16055(2) 0.11659(3) 0.35950(2) 0.01590(6) Uani 1 1 d . U . . .
I11 I 0.17314(2) 0.21619(3) 0.18199(2) 0.01595(6) Uani 1 1 d . U . . .
I12 I 0.07970(2) 0.41032(2) 0.26098(2) 0.01356(6) Uani 1 1 d . U . . .
I13 I -0.06749(2) 0.31161(2) 0.17236(2) 0.01526(6) Uani 1 1 d . U . . .
I14 I 0.03205(2) 0.36190(3) 0.06881(2) 0.01615(6) Uani 1 1 d . U . . .
Cu6 Cu 0.06938(2) 0.04335(5) 0.31079(2) 0.01695(12) Uani 1 1 d . U . . .
Cu7 Cu 0.12163(2) 0.19797(6) 0.25971(3) 0.02230(13) Uani 1 1 d . U . . .
Cu8 Cu 0.01476(2) 0.23418(5) 0.24594(3) 0.02140(13) Uani 1 1 d . U . . .
Cu9A Cu 0.07674(11) 0.2590(4) 0.16035(7) 0.0246(5) Uani 0.938(18) 1 d . U P B 1
Cu9B Cu 0.0856(13) 0.296(5) 0.1633(9) 0.018(4) Uani 0.062(18) 1 d . U P B 2
Cu10 Cu 0.00898(2) 0.43713(5) 0.16081(2) 0.01827(12) Uani 1 1 d . U . . .
Br1A Br 0.1624(4) 0.9684(9) 0.6580(4) 0.0299(12) Uani 0.49(6) 1 d . U P C 1
Br1B Br 0.1541(8) 0.9559(13) 0.6561(5) 0.0439(17) Uani 0.51(6) 1 d . U P C 2
N1 N 0.22388(14) 0.6441(3) 0.69552(17) 0.0162(8) Uani 1 1 d . U . . .
C1 C 0.20128(19) 0.5945(4) 0.7317(2) 0.0243(11) Uani 1 1 d . U . . .
H1 H 0.2114 0.5197 0.7477 0.029 Uiso 1 1 calc R U . . .
C2 C 0.1633(2) 0.6522(5) 0.7458(2) 0.0283(12) Uani 1 1 d . U . . .
H2 H 0.1472 0.6168 0.7713 0.034 Uiso 1 1 calc R U . . .
C3 C 0.14869(19) 0.7613(4) 0.7228(2) 0.0239(10) Uani 1 1 d . U . . .
H3 H 0.1221 0.8011 0.7313 0.029 Uiso 1 1 calc R U . . .
C4 C 0.17368(19) 0.8106(4) 0.6872(2) 0.0212(10) Uani 1 1 d . U . . .
C5 C 0.21140(18) 0.7524(4) 0.6737(2) 0.0190(9) Uani 1 1 d . U . . .
H5 H 0.2286 0.7878 0.6493 0.023 Uiso 1 1 calc R U . . .
C6 C 0.26406(17) 0.5808(4) 0.6797(2) 0.0204(10) Uani 1 1 d . U . . .
H6A H 0.2747 0.5137 0.7062 0.024 Uiso 1 1 calc R U . . .
H6AB H 0.2925 0.6338 0.6844 0.024 Uiso 1 1 calc R U . . .
C7 C 0.24788(17) 0.5372(4) 0.6180(2) 0.0182(9) Uani 1 1 d . U . . .
H7A H 0.2364 0.6039 0.5915 0.022 Uiso 1 1 calc R U . . .
H7AB H 0.2201 0.4821 0.6135 0.022 Uiso 1 1 calc R U . . .
C8 C 0.29023(18) 0.4755(4) 0.6019(2) 0.0230(10) Uani 1 1 d . U . . .
H8A H 0.2790 0.4517 0.5608 0.028 Uiso 1 1 calc R U . . .
H8AB H 0.3175 0.5318 0.6059 0.028 Uiso 1 1 calc R U . . .
C9 C 0.3094(2) 0.3693(5) 0.6381(2) 0.0285(12) Uani 1 1 d . U . . .
H9A H 0.3337 0.3296 0.6226 0.043 Uiso 1 1 calc R U . . .
H9AB H 0.2822 0.3159 0.6371 0.043 Uiso 1 1 calc R U . . .
H9AC H 0.3248 0.3933 0.6781 0.043 Uiso 1 1 calc R U . . .
Br2 Br 0.05486(2) 0.63957(4) 0.56444(2) 0.03022(12) Uani 1 1 d . U . . .
N2 N 0.10481(14) 0.3662(3) 0.48626(17) 0.0165(8) Uani 1 1 d . U . . .
C10 C 0.09437(17) 0.3971(4) 0.4304(2) 0.0180(9) Uani 1 1 d . U . . .
H10 H 0.1020 0.3455 0.4032 0.022 Uiso 1 1 calc R U . . .
C11 C 0.07261(17) 0.5033(4) 0.4122(2) 0.0191(10) Uani 1 1 d . U . . .
H11 H 0.0659 0.5253 0.3727 0.023 Uiso 1 1 calc R U . . .
C12 C 0.06056(18) 0.5779(4) 0.4515(2) 0.0196(10) Uani 1 1 d . U . . .
H12 H 0.0450 0.6508 0.4394 0.024 Uiso 1 1 calc R U . . .
C13 C 0.07167(18) 0.5437(4) 0.5088(2) 0.0194(10) Uani 1 1 d . U . . .
C14 C 0.09387(17) 0.4364(4) 0.5260(2) 0.0184(9) Uani 1 1 d . U . . .
H14 H 0.1013 0.4128 0.5653 0.022 Uiso 1 1 calc R U . . .
C15 C 0.12948(18) 0.2521(4) 0.5049(2) 0.0201(10) Uani 1 1 d . U . . .
H15A H 0.1148 0.1917 0.4758 0.024 Uiso 1 1 calc R U . . .
H15B H 0.1237 0.2287 0.5421 0.024 Uiso 1 1 calc R U . . .
C16 C 0.18456(17) 0.2580(4) 0.5121(2) 0.0198(10) Uani 1 1 d . U . . .
H16A H 0.1994 0.3191 0.5407 0.024 Uiso 1 1 calc R U . . .
H16B H 0.1906 0.2793 0.4747 0.024 Uiso 1 1 calc R U . . .
C17 C 0.2084(2) 0.1399(5) 0.5324(2) 0.0286(12) Uani 1 1 d . U . . .
H17A H 0.2073 0.1256 0.5726 0.034 Uiso 1 1 calc R U . . .
H17B H 0.1893 0.0773 0.5077 0.034 Uiso 1 1 calc R U . . .
C18 C 0.2614(2) 0.1344(5) 0.5299(3) 0.0382(14) Uani 1 1 d . U . . .
H18A H 0.2763 0.0609 0.5472 0.057 Uiso 1 1 calc R U . . .
H18B H 0.2798 0.2004 0.5515 0.057 Uiso 1 1 calc R U . . .
H18C H 0.2624 0.1383 0.4896 0.057 Uiso 1 1 calc R U . . .
Br3A Br 0.3207(3) 0.0450(6) 0.3340(2) 0.0328(8) Uani 0.75(5) 1 d . U P D 1
Br3B Br 0.3274(11) 0.0530(16) 0.3357(8) 0.034(3) Uani 0.25(5) 1 d . U P D 2
N3 N 0.27140(15) 0.3796(3) 0.29734(17) 0.0188(8) Uani 1 1 d . U . . .
C19 C 0.3014(2) 0.4278(5) 0.2696(3) 0.0320(13) Uani 1 1 d . U . . .
H19 H 0.2955 0.5050 0.2548 0.038 Uiso 1 1 calc R U . . .
C20 C 0.3410(2) 0.3655(5) 0.2623(3) 0.0376(14) Uani 1 1 d . U . . .
H20 H 0.3627 0.4002 0.2433 0.045 Uiso 1 1 calc R U . . .
C21 C 0.3489(2) 0.2529(5) 0.2828(2) 0.0289(12) Uani 1 1 d . U . . .
H21 H 0.3764 0.2096 0.2788 0.035 Uiso 1 1 calc R U . . .
C22 C 0.31614(18) 0.2039(4) 0.3094(2) 0.0213(10) Uani 1 1 d . U . . .
C23 C 0.27768(17) 0.2683(4) 0.3165(2) 0.0190(9) Uani 1 1 d . U . . .
H23 H 0.2553 0.2347 0.3350 0.023 Uiso 1 1 calc R U . . .
C24 C 0.23031(19) 0.4498(4) 0.3073(2) 0.0248(11) Uani 1 1 d . U . . .
H24A H 0.1990 0.4079 0.2909 0.030 Uiso 1 1 calc R U . . .
H24B H 0.2285 0.5256 0.2870 0.030 Uiso 1 1 calc R U . . .
C25 C 0.23698(18) 0.4715(4) 0.3706(2) 0.0234(10) Uani 1 1 d . U . . .
H25A H 0.2696 0.5070 0.3878 0.028 Uiso 1 1 calc R U . . .
H25B H 0.2358 0.3961 0.3904 0.028 Uiso 1 1 calc R U . . .
C26 C 0.1970(2) 0.5530(5) 0.3803(2) 0.0316(12) Uani 1 1 d . U . . .
H26A H 0.1998 0.6301 0.3627 0.038 Uiso 1 1 calc R U . . .
H26B H 0.1644 0.5202 0.3603 0.038 Uiso 1 1 calc R U . . .
C27 C 0.2002(2) 0.5701(5) 0.4437(2) 0.0315(12) Uani 1 1 d . U . . .
H27A H 0.1744 0.6239 0.4474 0.047 Uiso 1 1 calc R U . . .
H27B H 0.2324 0.6027 0.4637 0.047 Uiso 1 1 calc R U . . .
H27C H 0.1960 0.4946 0.4609 0.047 Uiso 1 1 calc R U . . .
Br4 Br 0.45733(2) 0.35875(4) 0.43877(2) 0.02114(10) Uani 1 1 d . U . . .
N4 N 0.40372(14) 0.6197(3) 0.52073(17) 0.0164(8) Uani 1 1 d . U . . .
C28 C 0.40873(16) 0.5789(4) 0.57424(19) 0.0149(9) Uani 1 1 d . U . . .
H28 H 0.3992 0.6261 0.6018 0.018 Uiso 1 1 calc R U . . .
C29 C 0.42763(17) 0.4686(4) 0.5895(2) 0.0177(9) Uani 1 1 d . U . . .
H29 H 0.4300 0.4388 0.6271 0.021 Uiso 1 1 calc R U . . .
C30 C 0.44304(17) 0.4017(4) 0.5499(2) 0.0180(9) Uani 1 1 d . U . . .
H30 H 0.4571 0.3266 0.5601 0.022 Uiso 1 1 calc R U . . .
C31 C 0.43753(17) 0.4469(4) 0.4951(2) 0.0171(9) Uani 1 1 d . U . . .
C32 C 0.41763(17) 0.5563(4) 0.4804(2) 0.0174(9) Uani 1 1 d . U . . .
H32 H 0.4137 0.5866 0.4427 0.021 Uiso 1 1 calc R U . . .
C33 C 0.38176(18) 0.7377(4) 0.5049(2) 0.0194(10) Uani 1 1 d . U . . .
H33A H 0.3942 0.7708 0.4736 0.023 Uiso 1 1 calc R U . . .
H33B H 0.3922 0.7901 0.5388 0.023 Uiso 1 1 calc R U . . .
C34 C 0.32662(17) 0.7332(4) 0.4850(2) 0.0179(9) Uani 1 1 d . U . . .
H34A H 0.3138 0.7037 0.5167 0.021 Uiso 1 1 calc R U . . .
H34B H 0.3159 0.6792 0.4518 0.021 Uiso 1 1 calc R U . . .
C35 C 0.30647(18) 0.8556(4) 0.4673(2) 0.0217(10) Uani 1 1 d . U . . .
H35A H 0.3157 0.9073 0.5016 0.026 Uiso 1 1 calc R U . . .
H35B H 0.3221 0.8869 0.4383 0.026 Uiso 1 1 calc R U . . .
C36 C 0.2514(2) 0.8592(5) 0.4422(3) 0.0455(17) Uani 1 1 d . U . . .
H36A H 0.2409 0.9402 0.4330 0.068 Uiso 1 1 calc R U . . .
H36B H 0.2356 0.8280 0.4705 0.068 Uiso 1 1 calc R U . . .
H36C H 0.2421 0.8118 0.4070 0.068 Uiso 1 1 calc R U . . .
N5 N 0.3322(2) 0.3012(6) 0.4521(3) 0.0568(16) Uani 1 1 d . U . . .
C37 C 0.3554(2) 0.2228(6) 0.4720(3) 0.0378(14) Uani 1 1 d . U . . .
C38 C 0.3852(2) 0.1220(6) 0.4970(3) 0.0408(15) Uani 1 1 d . U . . .
H38A H 0.3766 0.0970 0.5320 0.061 Uiso 1 1 calc R U . . .
H38B H 0.4200 0.1432 0.5069 0.061 Uiso 1 1 calc R U . . .
H38C H 0.3789 0.0578 0.4689 0.061 Uiso 1 1 calc R U . . .
N6 N 0.1747(3) 0.7693(6) 0.5399(2) 0.069(2) Uani 1 1 d . U . . .
C39 C 0.1451(2) 0.8324(5) 0.5184(2) 0.0326(12) Uani 1 1 d . U . . .
C40 C 0.1071(2) 0.9141(5) 0.4908(3) 0.0334(13) Uani 1 1 d . U . . .
H40A H 0.1153 0.9500 0.4577 0.050 Uiso 1 1 calc R U . . .
H40B H 0.1046 0.9750 0.5185 0.050 Uiso 1 1 calc R U . . .
H40C H 0.0757 0.8729 0.4776 0.050 Uiso 1 1 calc R U . . .

loop_
_atom_site_aniso_label
_atom_site_aniso_U_11
_atom_site_aniso_U_22
_atom_site_aniso_U_33
_atom_site_aniso_U_23
_atom_site_aniso_U_13
_atom_site_aniso_U_12
I1 0.01664(15) 0.01982(15) 0.01301(14) -0.00186(11) 0.00592(11) -0.00406(12)
I2 0.01648(15) 0.01889(15) 0.01670(15) -0.00178(11) 0.00778(11) -0.00074(11)
I3 0.01366(14) 0.01976(15) 0.01345(14) -0.00259(11) 0.00206(11) 0.00088(11)
I4 0.01600(15) 0.01397(14) 0.01764(15) 0.00304(10) 0.00862(11) 0.00126(11)
I5 0.01342(14) 0.01328(13) 0.01357(14) -0.00082(10) 0.00387(11) -0.00058(11)
I6 0.01295(14) 0.01393(14) 0.01932(15) -0.00250(11) 0.00667(11) -0.00112(11)
I7 0.01452(14) 0.01443(14) 0.01323(14) -0.00173(10) 0.00345(11) -0.00058(11)
Cu1 0.0189(3) 0.0177(3) 0.0185(3) 0.0015(2) 0.0085(2) 0.0003(2)
Cu2A 0.0198(19) 0.030(2) 0.0209(13) -0.0120(8) 0.0006(14) 0.000(2)
Cu2B 0.038(5) 0.057(5) 0.021(3) -0.017(3) 0.014(3) -0.030(4)
Cu3 0.0201(3) 0.0265(3) 0.0135(3) -0.0038(2) 0.0041(2) -0.0005(2)
Cu4 0.0156(3) 0.0165(3) 0.0203(3) 0.0004(2) 0.0069(2) 0.0003(2)
Cu5 0.0193(3) 0.0187(3) 0.0207(3) -0.0017(2) 0.0061(2) -0.0014(2)
I8 0.01699(15) 0.01559(14) 0.01999(15) -0.00380(11) 0.00923(12) -0.00128(11)
I9 0.01384(14) 0.01548(14) 0.01352(14) -0.00167(10) 0.00383(11) -0.00114(11)
I10 0.01298(14) 0.01954(15) 0.01388(14) 0.00153(11) 0.00153(11) 0.00019(11)
I11 0.01423(15) 0.01782(14) 0.01720(15) -0.00147(11) 0.00668(11) 0.00020(11)
I12 0.01251(14) 0.01467(14) 0.01368(14) -0.00106(10) 0.00394(11) 0.00021(11)
I13 0.01379(14) 0.01499(14) 0.01862(15) -0.00110(11) 0.00721(11) -0.00066(11)
I14 0.01435(15) 0.02162(15) 0.01326(14) 0.00157(11) 0.00512(11) 0.00114(12)
Cu6 0.0151(3) 0.0178(3) 0.0188(3) -0.0008(2) 0.0062(2) -0.0008(2)
Cu7 0.0222(3) 0.0296(3) 0.0148(3) 0.0038(2) 0.0045(2) 0.0026(3)
Cu8 0.0205(3) 0.0203(3) 0.0232(3) -0.0025(2) 0.0057(2) -0.0003(2)
Cu9A 0.0191(6) 0.0334(12) 0.0198(4) 0.0087(5) 0.0028(4) 0.0034(8)
Cu9B 0.015(6) 0.027(9) 0.015(5) -0.001(5) 0.007(4) 0.003(5)
Cu10 0.0177(3) 0.0195(3) 0.0191(3) -0.0014(2) 0.0074(2) 0.0003(2)
Br1A 0.047(3) 0.0220(14) 0.0221(18) 0.0017(13) 0.012(2) 0.0092(15)
Br1B 0.083(5) 0.026(2) 0.037(3) 0.0141(16) 0.040(3) 0.029(3)
N1 0.0128(18) 0.0170(18) 0.0196(19) -0.0039(14) 0.0056(15) -0.0010(15)
C1 0.027(3) 0.017(2) 0.033(3) -0.0011(19) 0.014(2) -0.0043(19)
C2 0.025(3) 0.023(2) 0.043(3) 0.000(2) 0.020(2) -0.001(2)
C3 0.020(2) 0.024(2) 0.030(3) -0.0054(19) 0.010(2) -0.0007(19)
C4 0.025(2) 0.019(2) 0.019(2) -0.0026(17) 0.0055(19) 0.0046(18)
C5 0.021(2) 0.020(2) 0.017(2) -0.0021(17) 0.0066(18) -0.0013(18)
C6 0.015(2) 0.022(2) 0.024(2) -0.0027(18) 0.0067(18) 0.0011(18)
C7 0.017(2) 0.019(2) 0.020(2) -0.0007(17) 0.0081(18) 0.0027(18)
C8 0.017(2) 0.028(3) 0.027(3) -0.004(2) 0.011(2) -0.0026(19)
C9 0.024(3) 0.028(3) 0.033(3) -0.006(2) 0.007(2) 0.003(2)
Br2 0.0542(4) 0.0217(3) 0.0213(3) 0.00189(19) 0.0212(2) 0.0098(2)
N2 0.0144(19) 0.0179(19) 0.0186(19) 0.0007(14) 0.0072(15) 0.0003(15)
C10 0.013(2) 0.022(2) 0.020(2) -0.0027(17) 0.0049(17) -0.0013(18)
C11 0.014(2) 0.027(2) 0.017(2) -0.0008(17) 0.0035(17) 0.0011(18)
C12 0.019(2) 0.022(2) 0.018(2) 0.0004(17) 0.0059(18) 0.0012(19)
C13 0.023(3) 0.020(2) 0.018(2) -0.0002(16) 0.0082(18) 0.0018(19)
C14 0.020(2) 0.021(2) 0.016(2) 0.0026(16) 0.0082(18) 0.0019(18)
C15 0.024(2) 0.014(2) 0.025(3) 0.0041(18) 0.0102(19) 0.0044(18)
C16 0.019(2) 0.020(2) 0.019(2) -0.0017(18) 0.0025(18) 0.0022(18)
C17 0.036(3) 0.028(3) 0.025(3) 0.006(2) 0.012(2) 0.013(2)
C18 0.031(3) 0.037(3) 0.042(4) -0.009(3) 0.001(2) 0.015(2)
Br3A 0.0415(15) 0.0312(16) 0.0232(14) 0.0010(10) 0.0047(14) 0.0146(9)
Br3B 0.064(6) 0.014(3) 0.037(6) 0.010(3) 0.034(5) 0.010(3)
N3 0.019(2) 0.0187(19) 0.020(2) -0.0045(15) 0.0067(16) -0.0056(15)
C19 0.043(3) 0.018(2) 0.044(3) -0.009(2) 0.028(3) -0.012(2)
C20 0.038(3) 0.029(3) 0.059(4) -0.014(2) 0.037(3) -0.015(2)
C21 0.022(3) 0.030(3) 0.041(3) -0.017(2) 0.018(2) -0.006(2)
C22 0.018(2) 0.022(2) 0.022(2) -0.0060(18) 0.0033(18) -0.0004(18)
C23 0.015(2) 0.023(2) 0.021(2) -0.0028(17) 0.0080(18) -0.0040(17)
C24 0.020(2) 0.023(2) 0.029(3) -0.0040(19) 0.0022(19) 0.001(2)
C25 0.020(2) 0.022(2) 0.028(3) -0.0061(19) 0.007(2) 0.000(2)
C26 0.023(3) 0.033(3) 0.038(3) -0.012(2) 0.007(2) 0.000(2)
C27 0.023(3) 0.035(3) 0.039(3) -0.013(2) 0.012(2) -0.005(2)
Br4 0.0273(3) 0.0209(2) 0.0187(2) -0.00102(18) 0.0122(2) 0.0032(2)
N4 0.016(2) 0.0163(18) 0.0175(18) -0.0004(14) 0.0059(15) -0.0026(15)
C28 0.009(2) 0.020(2) 0.016(2) -0.0025(16) 0.0035(16) -0.0038(17)
C29 0.016(2) 0.023(2) 0.015(2) 0.0017(17) 0.0051(17) -0.0003(18)
C30 0.015(2) 0.019(2) 0.020(2) 0.0000(17) 0.0060(17) -0.0015(18)
C31 0.017(2) 0.020(2) 0.017(2) -0.0043(16) 0.0079(17) -0.0011(18)
C32 0.016(2) 0.021(2) 0.016(2) 0.0003(16) 0.0063(17) 0.0005(17)
C33 0.021(2) 0.013(2) 0.026(3) 0.0019(17) 0.0091(19) 0.0000(17)
C34 0.021(2) 0.014(2) 0.019(2) 0.0011(17) 0.0069(18) 0.0000(17)
C35 0.025(3) 0.016(2) 0.024(3) 0.0013(18) 0.005(2) 0.0018(19)
C36 0.025(3) 0.025(3) 0.073(5) 0.005(3) -0.009(3) 0.007(2)
N5 0.033(3) 0.071(4) 0.058(4) 0.001(3) 0.000(3) 0.007(3)
C37 0.017(3) 0.057(4) 0.036(3) -0.007(3) 0.002(2) -0.009(2)
C38 0.031(3) 0.047(3) 0.039(3) -0.010(3) 0.000(3) -0.010(3)
N6 0.091(5) 0.081(4) 0.028(3) -0.008(3) 0.006(3) 0.058(4)
C39 0.039(3) 0.036(3) 0.023(3) -0.007(2) 0.008(2) 0.005(2)
C40 0.022(3) 0.034(3) 0.040(3) -0.008(2) 0.002(2) -0.002(2)

loop_
_atom_type_symbol
_atom_type_description
_atom_type_scat_dispersion_real
_atom_type_scat_dispersion_imag
_atom_type_scat_source
C C 0.0033 0.0016 'International Tables Vol C Tables 4.2.6.8 and 6.1.1.4'
H H 0.0000 0.0000 'International Tables Vol C Tables 4.2.6.8 and 6.1.1.4'
Br Br -0.2901 2.4595 'International Tables Vol C Tables 4.2.6.8 and 6.1.1.4'
Cu Cu 0.3201 1.2651 'International Tables Vol C Tables 4.2.6.8 and 6.1.1.4'
I I -0.4742 1.8119 'International Tables Vol C Tables 4.2.6.8 and 6.1.1.4'
N N 0.0061 0.0033 'International Tables Vol C Tables 4.2.6.8 and 6.1.1.4'

loop_
_geom_angle_atom_site_label_1
_geom_angle_atom_site_label_2
_geom_angle_atom_site_label_3
_geom_angle
_geom_angle_site_symmetry_1
_geom_angle_site_symmetry_3
Cu2B I1 Cu1 66.0(4) . .
Cu2A I1 Cu1 67.71(19) . .
Cu2A I2 Cu3 55.28(15) . .
Cu2B I2 Cu3 56.2(3) . .
Cu3 I3 Cu4 64.15(2) . .
Cu4 I4 Cu5 66.770(19) . 2_655
Cu4 I4 Cu1 64.295(19) . 2_645
Cu5 I4 Cu1 108.22(2) 2_655 2_645
Cu5 I5 Cu1 65.623(19) . 2_645
Cu5 I5 Cu3 65.59(2) . 2_645
Cu1 I5 Cu3 107.00(2) 2_645 2_645
Cu5 I5 Cu2B 65.1(5) . 2_645
Cu1 I5 Cu2B 58.6(3) 2_645 2_645
Cu3 I5 Cu2B 53.0(4) 2_645 2_645
Cu5 I5 Cu2A 63.02(13) . 2_645
Cu1 I5 Cu2A 59.81(14) 2_645 2_645
Cu3 I5 Cu2A 50.83(16) 2_645 2_645
Cu5 I6 Cu4 106.67(2) . .
Cu5 I6 Cu1 66.31(2) . 2_645
Cu4 I6 Cu1 64.126(19) . 2_645
Cu5 I7 Cu2A 68.01(17) . 2_645
Cu5 I7 Cu4 65.455(19) . 2_645
Cu2A I7 Cu4 109.81(14) 2_645 2_645
Cu5 I7 Cu3 64.33(2) . 2_645
Cu2A I7 Cu3 53.72(13) 2_645 2_645
Cu4 I7 Cu3 59.816(18) 2_645 2_645
Cu5 I7 Cu2B 66.5(3) . 2_645
Cu4 I7 Cu2B 108.8(3) 2_645 2_645
Cu3 I7 Cu2B 53.3(3) 2_645 2_645
I1 Cu1 I6 107.92(2) . 2_655
I1 Cu1 I4 108.12(2) . 2_655
I6 Cu1 I4 113.82(2) 2_655 2_655
I1 Cu1 I5 113.98(2) . 2_655
I6 Cu1 I5 109.18(2) 2_655 2_655
I4 Cu1 I5 103.94(2) 2_655 2_655
I1 Cu1 Cu2B 54.2(3) . .
I6 Cu1 Cu2B 104.1(6) 2_655 .
I4 Cu1 Cu2B 141.9(6) 2_655 .
I5 Cu1 Cu2B 64.9(3) 2_655 .
I1 Cu1 Cu4 136.22(3) . 2_655
I6 Cu1 Cu4 57.933(19) 2_655 2_655
I4 Cu1 Cu4 57.434(17) 2_655 2_655
I5 Cu1 Cu4 109.73(2) 2_655 2_655
Cu2B Cu1 Cu4 159.7(5) . 2_655
I1 Cu1 Cu2A 54.70(13) . .
I6 Cu1 Cu2A 101.36(14) 2_655 .
I4 Cu1 Cu2A 144.64(15) 2_655 .
I5 Cu1 Cu2A 65.74(12) 2_655 .
Cu4 Cu1 Cu2A 157.27(15) 2_655 .
I1 Cu1 Cu5 109.55(2) . 2_655
I6 Cu1 Cu5 56.662(18) 2_655 2_655
I4 Cu1 Cu5 142.16(3) 2_655 2_655
I5 Cu1 Cu5 56.686(18) 2_655 2_655
Cu2B Cu1 Cu5 64.3(4) . 2_655
Cu4 Cu1 Cu5 96.05(2) 2_655 2_655
Cu2A Cu1 Cu5 62.36(15) . 2_655
Cu3 Cu2A I1 164.5(4) . .
Cu3 Cu2A I2 62.95(15) . .
I1 Cu2A I2 122.1(3) . .
Cu3 Cu2A I7 65.8(2) . 2_655
I1 Cu2A I7 123.4(2) . 2_655
I2 Cu2A I7 101.0(3) . 2_655
Cu3 Cu2A Cu1 108.8(3) . .
I1 Cu2A Cu1 57.59(18) . .
I2 Cu2A Cu1 142.5(3) . .
I7 Cu2A Cu1 108.4(2) 2_655 .
Cu3 Cu2A Cu5 63.66(16) . 2_655
I1 Cu2A Cu5 109.5(2) . 2_655
I2 Cu2A Cu5 126.6(2) . 2_655
I7 Cu2A Cu5 55.90(13) 2_655 2_655
Cu1 Cu2A Cu5 59.50(15) . 2_655
Cu3 Cu2A I5 58.18(14) . 2_655
I1 Cu2A I5 106.4(3) . 2_655
I2 Cu2A I5 97.45(18) . 2_655
I7 Cu2A I5 102.0(2) 2_655 2_655
Cu1 Cu2A I5 54.45(16) . 2_655
Cu5 Cu2A I5 52.67(12) 2_655 2_655
I1 Cu2B Cu3 170.4(10) . .
I1 Cu2B I2 124.4(6) . .
Cu3 Cu2B I2 62.1(3) . .
I1 Cu2B Cu1 59.8(5) . .
Cu3 Cu2B Cu1 110.7(5) . .
I2 Cu2B Cu1 148.4(11) . .
I1 Cu2B I7 120.1(8) . 2_655
Cu3 Cu2B I7 62.8(6) . 2_655
I2 Cu2B I7 96.7(8) . 2_655
Cu1 Cu2B I7 107.0(5) . 2_655
I1 Cu2B I5 111.4(10) . 2_655
Cu3 Cu2B I5 59.2(3) . 2_655
I2 Cu2B I5 99.4(5) . 2_655
Cu1 Cu2B I5 56.5(4) . 2_655
I7 Cu2B I5 100.6(5) 2_655 2_655
I1 Cu2B Cu5 110.7(4) . 2_655
Cu3 Cu2B Cu5 62.7(3) . 2_655
I2 Cu2B Cu5 124.7(6) . 2_655
Cu1 Cu2B Cu5 60.2(3) . 2_655
I7 Cu2B Cu5 54.2(4) 2_655 2_655
I5 Cu2B Cu5 53.2(2) 2_655 2_655
Cu2A Cu3 I3 173.97(19) . .
Cu2B Cu3 I3 177.4(6) . .
Cu2A Cu3 I2 61.77(15) . .
Cu2B Cu3 I2 61.6(3) . .
I3 Cu3 I2 119.96(3) . .
Cu2A Cu3 I5 71.0(2) . 2_655
Cu2B Cu3 I5 67.8(6) . 2_655
I3 Cu3 I5 113.01(2) . 2_655
I2 Cu3 I5 104.64(2) . 2_655
Cu2A Cu3 Cu4 115.05(15) . .
Cu2B Cu3 Cu4 117.6(5) . .
I3 Cu3 Cu4 59.881(19) . .
I2 Cu3 Cu4 144.50(3) . .
I5 Cu3 Cu4 107.10(2) 2_655 .
Cu2A Cu3 I7 60.48(18) . 2_655
Cu2B Cu3 I7 63.9(7) . 2_655
I3 Cu3 I7 113.56(2) . 2_655
I2 Cu3 I7 97.06(2) . 2_655
I5 Cu3 I7 106.80(2) 2_655 2_655
Cu4 Cu3 I7 58.722(19) . 2_655
Cu2A Cu3 Cu5 66.73(15) . 2_655
Cu2B Cu3 Cu5 67.0(3) . 2_655
I3 Cu3 Cu5 111.26(2) . 2_655
I2 Cu3 Cu5 128.50(3) . 2_655
I5 Cu3 Cu5 56.397(17) 2_655 2_655
Cu4 Cu3 Cu5 61.82(2) . 2_655
I7 Cu3 Cu5 55.592(18) 2_655 2_655
I4 Cu4 I3 113.25(2) . .
I4 Cu4 I6 114.64(2) . .
I3 Cu4 I6 107.08(2) . .
I4 Cu4 I7 106.70(2) . 2_655
I3 Cu4 I7 112.51(2) . 2_655
I6 Cu4 I7 102.23(2) . 2_655
I4 Cu4 Cu3 107.33(2) . .
I3 Cu4 Cu3 55.968(18) . .
I6 Cu4 Cu3 137.94(3) . .
I7 Cu4 Cu3 61.462(18) 2_655 .
I4 Cu4 Cu1 58.268(19) . 2_645
I3 Cu4 Cu1 141.43(3) . 2_645
I6 Cu4 Cu1 57.939(17) . 2_645
I7 Cu4 Cu1 105.65(2) 2_655 2_645
Cu3 Cu4 Cu1 158.90(3) . 2_645
I4 Cu4 Cu5 56.844(18) . 2_655
I3 Cu4 Cu5 108.00(2) . 2_655
I6 Cu4 Cu5 144.00(3) . 2_655
I7 Cu4 Cu5 56.303(17) 2_655 2_655
Cu3 Cu4 Cu5 61.74(2) . 2_655
Cu1 Cu4 Cu5 97.38(2) 2_645 2_655
I6 Cu5 I4 109.36(2) . 2_645
I6 Cu5 I5 110.44(2) . .
I4 Cu5 I5 109.38(2) 2_645 .
I6 Cu5 I7 107.26(2) . .
I4 Cu5 I7 108.02(2) 2_645 .
I5 Cu5 I7 112.30(2) . .
I6 Cu5 Cu1 57.028(18) . 2_645
I4 Cu5 Cu1 144.53(3) 2_645 2_645
I5 Cu5 Cu1 57.690(18) . 2_645
I7 Cu5 Cu1 107.38(2) . 2_645
I6 Cu5 Cu3 148.02(3) . 2_645
I4 Cu5 Cu3 102.59(2) 2_645 2_645
I5 Cu5 Cu3 58.012(19) . 2_645
I7 Cu5 Cu3 60.076(18) . 2_645
Cu1 Cu5 Cu3 96.72(2) 2_645 2_645
I6 Cu5 Cu4 145.55(3) . 2_645
I4 Cu5 Cu4 56.383(17) 2_645 2_645
I5 Cu5 Cu4 104.00(2) . 2_645
I7 Cu5 Cu4 58.243(18) . 2_645
Cu1 Cu5 Cu4 152.90(3) 2_645 2_645
Cu3 Cu5 Cu4 56.445(19) 2_645 2_645
I6 Cu5 Cu2A 98.50(13) . 2_645
I4 Cu5 Cu2A 151.50(15) 2_645 2_645
I5 Cu5 Cu2A 64.30(15) . 2_645
I7 Cu5 Cu2A 56.09(18) . 2_645
Cu1 Cu5 Cu2A 58.14(18) 2_645 2_645
Cu3 Cu5 Cu2A 49.61(13) 2_645 2_645
Cu4 Cu5 Cu2A 96.89(17) 2_645 2_645
I6 Cu5 Cu2B 97.7(3) . 2_645
I4 Cu5 Cu2B 152.8(3) 2_645 2_645
I5 Cu5 Cu2B 61.6(5) . 2_645
I7 Cu5 Cu2B 59.3(6) . 2_645
Cu1 Cu5 Cu2B 55.5(5) 2_645 2_645
Cu3 Cu5 Cu2B 50.3(3) 2_645 2_645
Cu4 Cu5 Cu2B 99.1(4) 2_645 2_645
Cu8 I8 Cu6 65.59(2) . .
Cu8 I8 Cu10 105.45(2) . 2_545
Cu6 I8 Cu10 62.945(19) . 2_545
Cu8 I9 Cu9A 69.75(4) . .
Cu8 I9 Cu6 64.585(19) . .
Cu9A I9 Cu6 110.25(6) . .
Cu8 I9 Cu7 65.82(2) . .
Cu9A I9 Cu7 53.40(6) . .
Cu6 I9 Cu7 60.833(18) . .
Cu7 I10 Cu6 65.26(2) . .
Cu9B I11 Cu7 57.5(6) . .
Cu7 I11 Cu9A 55.07(3) . .
Cu8 I12 Cu10 69.62(2) . .
Cu8 I12 Cu7 67.17(2) . .
Cu10 I12 Cu7 108.22(2) . .
Cu8 I12 Cu9B 74.1(12) . .
Cu10 I12 Cu9B 59.5(4) . .
Cu7 I12 Cu9B 55.2(7) . .
Cu8 I12 Cu9A 65.62(9) . .
Cu10 I12 Cu9A 59.23(3) . .
Cu7 I12 Cu9A 51.63(4) . .
Cu8 I13 Cu10 70.23(2) . .
Cu8 I13 Cu6 106.19(2) . 2
Cu10 I13 Cu6 62.391(19) . 2
Cu9B I14 Cu10 63.8(5) . .
Cu9A I14 Cu10 66.18(5) . .
I8 Cu6 I10 111.21(2) . .
I8 Cu6 I13 115.65(2) . 2_545
I10 Cu6 I13 107.57(2) . 2_545
I8 Cu6 I9 108.75(2) . .
I10 Cu6 I9 111.98(2) . .
I13 Cu6 I9 101.35(2) 2_545 .
I8 Cu6 Cu10 58.606(19) . 2_545
I10 Cu6 Cu10 140.78(3) . 2_545
I13 Cu6 Cu10 58.679(18) 2_545 2_545
I9 Cu6 Cu10 106.92(2) . 2_545
I8 Cu6 Cu7 107.82(2) . .
I10 Cu6 Cu7 55.056(18) . .
I13 Cu6 Cu7 136.49(3) 2_545 .
I9 Cu6 Cu7 61.472(19) . .
Cu10 Cu6 Cu7 160.10(3) 2_545 .
I8 Cu6 Cu8 57.073(19) . .
I10 Cu6 Cu8 108.17(2) . .
I13 Cu6 Cu8 143.29(3) 2_545 .
I9 Cu6 Cu8 57.046(18) . .
Cu10 Cu6 Cu8 96.79(3) 2_545 .
Cu7 Cu6 Cu8 63.44(2) . .
Cu9A Cu7 I10 173.46(13) . .
Cu9B Cu7 I10 175.2(13) . .
Cu9A Cu7 I11 62.52(5) . .
Cu9B Cu7 I11 59.0(6) . .
I10 Cu7 I11 120.84(3) . .
Cu9A Cu7 I12 69.40(9) . .
Cu9B Cu7 I12 63.0(8) . .
I10 Cu7 I12 113.42(2) . .
I11 Cu7 I12 105.28(2) . .
Cu9A Cu7 Cu6 114.11(11) . .
Cu9B Cu7 Cu6 123.7(12) . .
I10 Cu7 Cu6 59.684(19) . .
I11 Cu7 Cu6 144.26(3) . .
I12 Cu7 Cu6 105.95(3) . .
Cu9A Cu7 I9 60.74(13) . .
Cu9B Cu7 I9 71.7(14) . .
I10 Cu7 I9 112.74(2) . .
I11 Cu7 I9 97.58(2) . .
I12 Cu7 I9 104.85(2) . .
Cu6 Cu7 I9 57.695(19) . .
Cu9A Cu7 Cu8 67.58(6) . .
Cu9B Cu7 Cu8 72.2(8) . .
I10 Cu7 Cu8 108.67(2) . .
I11 Cu7 Cu8 130.08(3) . .
I12 Cu7 Cu8 56.047(18) . .
Cu6 Cu7 Cu8 59.51(2) . .
I9 Cu7 Cu8 54.731(18) . .
I8 Cu8 I13 114.26(2) . .
I8 Cu8 I9 110.19(2) . .
I13 Cu8 I9 106.46(2) . .
I8 Cu8 I12 109.69(2) . .
I13 Cu8 I12 106.38(2) . .
I9 Cu8 I12 109.71(2) . .
I8 Cu8 Cu6 57.340(18) . .
I13 Cu8 Cu6 148.86(3) . .
I9 Cu8 Cu6 58.370(19) . .
I12 Cu8 Cu6 104.50(2) . .
I8 Cu8 Cu7 102.90(2) . .
I13 Cu8 Cu7 142.80(3) . .
I9 Cu8 Cu7 59.448(18) . .
I12 Cu8 Cu7 56.780(19) . .
Cu6 Cu8 Cu7 57.05(2) . .
Cu7 Cu9A I14 168.2(2) . .
Cu7 Cu9A I11 62.41(4) . .
I14 Cu9A I11 119.76(11) . .
Cu7 Cu9A I9 65.86(8) . .
I14 Cu9A I9 122.73(17) . .
I11 Cu9A I9 100.61(9) . .
Cu7 Cu9A Cu10 111.78(8) . .
I14 Cu9A Cu10 58.81(4) . .
I11 Cu9A Cu10 142.6(2) . .
I9 Cu9A Cu10 110.28(10) . .
Cu7 Cu9A I12 58.97(6) . .
I14 Cu9A I12 109.70(12) . .
I11 Cu9A I12 98.68(12) . .
I9 Cu9A I12 101.49(6) . .
Cu10 Cu9A I12 55.66(6) . .
I14 Cu9B Cu7 166(3) . .
I14 Cu9B I11 126.0(9) . .
Cu7 Cu9B I11 63.6(5) . .
I14 Cu9B Cu10 60.7(5) . .
Cu7 Cu9B Cu10 113.9(8) . .
I11 Cu9B Cu10 162(2) . .
I14 Cu9B I12 118.3(11) . .
Cu7 Cu9B I12 61.8(5) . .
I11 Cu9B I12 107.7(11) . .
Cu10 Cu9B I12 59.4(5) . .
I14 Cu10 I8 109.05(2) . 2
I14 Cu10 I13 108.03(2) . .
I8 Cu10 I13 115.74(2) 2 .
I14 Cu10 I12 114.88(2) . .
I8 Cu10 I12 103.65(2) 2 .
I13 Cu10 I12 105.66(2) . .
I14 Cu10 Cu9B 55.5(4) . .
I8 Cu10 Cu9B 134.0(13) 2 .
I13 Cu10 Cu9B 110.2(13) . .
I12 Cu10 Cu9B 61.0(6) . .
I14 Cu10 Cu6 138.98(3) . 2
I8 Cu10 Cu6 58.449(18) 2 2
I13 Cu10 Cu6 58.926(19) . 2
I12 Cu10 Cu6 106.14(2) . 2
Cu9B Cu10 Cu6 162.0(7) . 2
I14 Cu10 Cu9A 55.01(3) . .
I8 Cu10 Cu9A 143.54(10) 2 .
I13 Cu10 Cu9A 100.71(10) . .
I12 Cu10 Cu9A 65.11(6) . .
Cu6 Cu10 Cu9A 156.15(8) 2 .
C1 N1 C5 121.2(4) . .
C1 N1 C6 119.9(4) . .
C5 N1 C6 118.9(4) . .
N1 C1 C2 120.1(5) . .
N1 C1 H1 119.9 . .
C2 C1 H1 119.9 . .
C3 C2 C1 120.0(5) . .
C3 C2 H2 120.0 . .
C1 C2 H2 120.0 . .
C4 C3 C2 118.2(5) . .
C4 C3 H3 120.9 . .
C2 C3 H3 120.9 . .
C5 C4 C3 121.1(5) . .
C5 C4 Br1B 120.6(7) . .
C3 C4 Br1B 118.3(7) . .
C5 C4 Br1A 115.4(5) . .
C3 C4 Br1A 123.3(5) . .
N1 C5 C4 119.3(4) . .
N1 C5 H5 120.3 . .
C4 C5 H5 120.3 . .
N1 C6 C7 111.5(4) . .
N1 C6 H6A 109.3 . .
C7 C6 H6A 109.3 . .
N1 C6 H6AB 109.3 . .
C7 C6 H6AB 109.3 . .
H6A C6 H6AB 108.0 . .
C6 C7 C8 110.7(4) . .
C6 C7 H7A 109.5 . .
C8 C7 H7A 109.5 . .
C6 C7 H7AB 109.5 . .
C8 C7 H7AB 109.5 . .
H7A C7 H7AB 108.1 . .
C9 C8 C7 114.1(4) . .
C9 C8 H8A 108.7 . .
C7 C8 H8A 108.7 . .
C9 C8 H8AB 108.7 . .
C7 C8 H8AB 108.7 . .
H8A C8 H8AB 107.6 . .
C8 C9 H9A 109.5 . .
C8 C9 H9AB 109.5 . .
H9A C9 H9AB 109.5 . .
C8 C9 H9AC 109.5 . .
H9A C9 H9AC 109.5 . .
H9AB C9 H9AC 109.5 . .
C10 N2 C14 121.5(4) . .
C10 N2 C15 119.2(4) . .
C14 N2 C15 119.3(4) . .
N2 C10 C11 120.4(4) . .
N2 C10 H10 119.8 . .
C11 C10 H10 119.8 . .
C10 C11 C12 120.0(4) . .
C10 C11 H11 120.0 . .
C12 C11 H11 120.0 . .
C13 C12 C11 118.4(4) . .
C13 C12 H12 120.8 . .
C11 C12 H12 120.8 . .
C12 C13 C14 120.4(4) . .
C12 C13 Br2 120.6(4) . .
C14 C13 Br2 119.0(4) . .
N2 C14 C13 119.3(4) . .
N2 C14 H14 120.3 . .
C13 C14 H14 120.3 . .
N2 C15 C16 112.1(4) . .
N2 C15 H15A 109.2 . .
C16 C15 H15A 109.2 . .
N2 C15 H15B 109.2 . .
C16 C15 H15B 109.2 . .
H15A C15 H15B 107.9 . .
C15 C16 C17 110.2(4) . .
C15 C16 H16A 109.6 . .
C17 C16 H16A 109.6 . .
C15 C16 H16B 109.6 . .
C17 C16 H16B 109.6 . .
H16A C16 H16B 108.1 . .
C18 C17 C16 112.2(5) . .
C18 C17 H17A 109.2 . .
C16 C17 H17A 109.2 . .
C18 C17 H17B 109.2 . .
C16 C17 H17B 109.2 . .
H17A C17 H17B 107.9 . .
C17 C18 H18A 109.5 . .
C17 C18 H18B 109.5 . .
H18A C18 H18B 109.5 . .
C17 C18 H18C 109.5 . .
H18A C18 H18C 109.5 . .
H18B C18 H18C 109.5 . .
C19 N3 C23 121.2(4) . .
C19 N3 C24 119.5(4) . .
C23 N3 C24 119.3(4) . .
N3 C19 C20 120.1(5) . .
N3 C19 H19 119.9 . .
C20 C19 H19 119.9 . .
C21 C20 C19 119.7(5) . .
C21 C20 H20 120.2 . .
C19 C20 H20 120.2 . .
C20 C21 C22 118.8(5) . .
C20 C21 H21 120.6 . .
C22 C21 H21 120.6 . .
C23 C22 C21 120.0(5) . .
C23 C22 Br3B 122.2(9) . .
C21 C22 Br3B 117.7(9) . .
C23 C22 Br3A 117.6(5) . .
C21 C22 Br3A 122.3(5) . .
N3 C23 C22 120.1(4) . .
N3 C23 H23 120.0 . .
C22 C23 H23 120.0 . .
N3 C24 C25 111.5(4) . .
N3 C24 H24A 109.3 . .
C25 C24 H24A 109.3 . .
N3 C24 H24B 109.3 . .
C25 C24 H24B 109.3 . .
H24A C24 H24B 108.0 . .
C24 C25 C26 111.2(4) . .
C24 C25 H25A 109.4 . .
C26 C25 H25A 109.4 . .
C24 C25 H25B 109.4 . .
C26 C25 H25B 109.4 . .
H25A C25 H25B 108.0 . .
C27 C26 C25 112.8(5) . .
C27 C26 H26A 109.0 . .
C25 C26 H26A 109.0 . .
C27 C26 H26B 109.0 . .
C25 C26 H26B 109.0 . .
H26A C26 H26B 107.8 . .
C26 C27 H27A 109.5 . .
C26 C27 H27B 109.5 . .
H27A C27 H27B 109.5 . .
C26 C27 H27C 109.5 . .
H27A C27 H27C 109.5 . .
H27B C27 H27C 109.5 . .
C28 N4 C32 121.8(4) . .
C28 N4 C33 119.2(4) . .
C32 N4 C33 119.0(4) . .
N4 C28 C29 120.3(4) . .
N4 C28 H28 119.8 . .
C29 C28 H28 119.8 . .
C28 C29 C30 119.7(4) . .
C28 C29 H29 120.2 . .
C30 C29 H29 120.2 . .
C29 C30 C31 118.4(4) . .
C29 C30 H30 120.8 . .
C31 C30 H30 120.8 . .
C32 C31 C30 120.9(4) . .
C32 C31 Br4 118.7(3) . .
C30 C31 Br4 120.3(4) . .
N4 C32 C31 118.8(4) . .
N4 C32 H32 120.6 . .
C31 C32 H32 120.6 . .
N4 C33 C34 112.0(4) . .
N4 C33 H33A 109.2 . .
C34 C33 H33A 109.2 . .
N4 C33 H33B 109.2 . .
C34 C33 H33B 109.2 . .
H33A C33 H33B 107.9 . .
C33 C34 C35 109.5(4) . .
C33 C34 H34A 109.8 . .
C35 C34 H34A 109.8 . .
C33 C34 H34B 109.8 . .
C35 C34 H34B 109.8 . .
H34A C34 H34B 108.2 . .
C36 C35 C34 113.7(4) . .
C36 C35 H35A 108.8 . .
C34 C35 H35A 108.8 . .
C36 C35 H35B 108.8 . .
C34 C35 H35B 108.8 . .
H35A C35 H35B 107.7 . .
C35 C36 H36A 109.5 . .
C35 C36 H36B 109.5 . .
H36A C36 H36B 109.5 . .
C35 C36 H36C 109.5 . .
H36A C36 H36C 109.5 . .
H36B C36 H36C 109.5 . .
N5 C37 C38 179.5(8) . .
C37 C38 H38A 109.5 . .
C37 C38 H38B 109.5 . .
H38A C38 H38B 109.5 . .
C37 C38 H38C 109.5 . .
H38A C38 H38C 109.5 . .
H38B C38 H38C 109.5 . .
N6 C39 C40 179.7(9) . .
C39 C40 H40A 109.5 . .
C39 C40 H40B 109.5 . .
H40A C40 H40B 109.5 . .
C39 C40 H40C 109.5 . .
H40A C40 H40C 109.5 . .
H40B C40 H40C 109.5 . .

loop_
_geom_bond_atom_site_label_1
_geom_bond_atom_site_label_2
_geom_bond_distance
_geom_bond_site_symmetry_2
I1 Cu2B 2.453(17) .
I1 Cu2A 2.528(8) .
I1 Cu1 2.6151(7) .
I2 Cu2A 2.657(6) .
I2 Cu2B 2.674(12) .
I2 Cu3 2.6858(7) .
I3 Cu3 2.5414(7) .
I3 Cu4 2.6526(7) .
I4 Cu4 2.6455(7) .
I4 Cu5 2.6594(7) 2_655
I4 Cu1 2.6697(7) 2_645
I5 Cu5 2.6679(7) .
I5 Cu1 2.6982(7) 2_645
I5 Cu3 2.7167(7) 2_645
I5 Cu2B 2.930(19) 2_645
I5 Cu2A 3.023(8) 2_645
I6 Cu5 2.6528(7) .
I6 Cu4 2.6639(7) .
I6 Cu1 2.6640(7) 2_645
I7 Cu5 2.6699(7) .
I7 Cu2A 2.676(8) 2_645
I7 Cu4 2.7287(7) 2_645
I7 Cu3 2.8047(7) 2_645
I7 Cu2B 2.83(3) 2_645
Cu1 I6 2.6641(7) 2_655
Cu1 I4 2.6697(7) 2_655
Cu1 I5 2.6981(7) 2_655
Cu1 Cu2B 2.76(2) .
Cu1 Cu4 2.8283(8) 2_655
Cu1 Cu2A 2.866(9) .
Cu1 Cu5 2.9079(9) 2_655
Cu2A Cu3 2.479(7) .
Cu2A I7 2.676(8) 2_655
Cu2A Cu5 2.990(7) 2_655
Cu2A I5 3.023(8) 2_655
Cu2B Cu3 2.526(15) .
Cu2B I7 2.83(3) 2_655
Cu2B I5 2.930(19) 2_655
Cu2B Cu5 3.021(14) 2_655
Cu3 I5 2.7168(7) 2_655
Cu3 Cu4 2.7598(8) .
Cu3 I7 2.8047(7) 2_655
Cu3 Cu5 2.9168(9) 2_655
Cu4 I7 2.7286(7) 2_655
Cu4 Cu1 2.8283(8) 2_645
Cu4 Cu5 2.9191(8) 2_655
Cu5 I4 2.6594(7) 2_645
Cu5 Cu1 2.9079(9) 2_645
Cu5 Cu3 2.9168(9) 2_645
Cu5 Cu4 2.9192(8) 2_645
Cu5 Cu2A 2.990(7) 2_645
Cu5 Cu2B 3.021(14) 2_645
I8 Cu8 2.6498(7) .
I8 Cu6 2.6578(7) .
I8 Cu10 2.6622(7) 2_545
I9 Cu8 2.6706(7) .
I9 Cu9A 2.693(5) .
I9 Cu6 2.7099(7) .
I9 Cu7 2.8169(7) .
I10 Cu7 2.5268(7) .
I10 Cu6 2.6610(7) .
I11 Cu9B 2.56(2) .
I11 Cu7 2.6792(7) .
I11 Cu9A 2.682(2) .
I12 Cu8 2.6855(7) .
I12 Cu10 2.6931(7) .
I12 Cu7 2.7085(7) .
I12 Cu9B 2.74(3) .
I12 Cu9A 2.959(3) .
I13 Cu8 2.6599(7) .
I13 Cu10 2.6777(7) .
I13 Cu6 2.6847(7) 2
I14 Cu9B 2.48(2) .
I14 Cu9A 2.5099(15) .
I14 Cu10 2.6205(7) .
Cu6 I13 2.6847(7) 2_545
Cu6 Cu10 2.7775(8) 2_545
Cu6 Cu7 2.7996(8) .
Cu6 Cu8 2.8747(9) .
Cu7 Cu9A 2.4782(14) .
Cu7 Cu9B 2.52(2) .
Cu7 Cu8 2.9840(9) .
Cu9A Cu10 2.802(2) .
Cu9B Cu10 2.70(2) .
Cu10 I8 2.6622(7) 2
Cu10 Cu6 2.7775(8) 2
Br1A C4 1.931(11) .
Br1B C4 1.844(12) .
N1 C1 1.341(6) .
N1 C5 1.355(6) .
N1 C6 1.485(6) .
C1 C2 1.383(7) .
C1 H1 0.9500 .
C2 C3 1.382(7) .
C2 H2 0.9500 .
C3 C4 1.374(7) .
C3 H3 0.9500 .
C4 C5 1.372(7) .
C5 H5 0.9500 .
C6 C7 1.513(6) .
C6 H6A 0.9900 .
C6 H6AB 0.9900 .
C7 C8 1.532(6) .
C7 H7A 0.9900 .
C7 H7AB 0.9900 .
C8 C9 1.506(7) .
C8 H8A 0.9900 .
C8 H8AB 0.9900 .
C9 H9A 0.9800 .
C9 H9AB 0.9800 .
C9 H9AC 0.9800 .
Br2 C13 1.890(5) .
N2 C10 1.342(6) .
N2 C14 1.349(6) .
N2 C15 1.490(6) .
C10 C11 1.378(7) .
C10 H10 0.9500 .
C11 C12 1.385(6) .
C11 H11 0.9500 .
C12 C13 1.383(7) .
C12 H12 0.9500 .
C13 C14 1.389(7) .
C14 H14 0.9500 .
C15 C16 1.524(7) .
C15 H15A 0.9900 .
C15 H15B 0.9900 .
C16 C17 1.529(7) .
C16 H16A 0.9900 .
C16 H16B 0.9900 .
C17 C18 1.523(8) .
C17 H17A 0.9900 .
C17 H17B 0.9900 .
C18 H18A 0.9800 .
C18 H18B 0.9800 .
C18 H18C 0.9800 .
Br3A C22 1.906(8) .
Br3B C22 1.836(16) .
N3 C19 1.336(6) .
N3 C23 1.349(6) .
N3 C24 1.488(6) .
C19 C20 1.381(8) .
C19 H19 0.9500 .
C20 C21 1.376(8) .
C20 H20 0.9500 .
C21 C22 1.382(7) .
C21 H21 0.9500 .
C22 C23 1.366(7) .
C23 H23 0.9500 .
C24 C25 1.503(7) .
C24 H24A 0.9900 .
C24 H24B 0.9900 .
C25 C26 1.535(7) .
C25 H25A 0.9900 .
C25 H25B 0.9900 .
C26 C27 1.515(8) .
C26 H26A 0.9900 .
C26 H26B 0.9900 .
C27 H27A 0.9800 .
C27 H27B 0.9800 .
C27 H27C 0.9800 .
Br4 C31 1.894(4) .
N4 C28 1.340(6) .
N4 C32 1.354(6) .
N4 C33 1.491(6) .
C28 C29 1.380(7) .
C28 H28 0.9500 .
C29 C30 1.384(6) .
C29 H29 0.9500 .
C30 C31 1.384(7) .
C30 H30 0.9500 .
C31 C32 1.378(7) .
C32 H32 0.9500 .
C33 C34 1.504(7) .
C33 H33A 0.9900 .
C33 H33B 0.9900 .
C34 C35 1.528(6) .
C34 H34A 0.9900 .
C34 H34B 0.9900 .
C35 C36 1.509(7) .
C35 H35A 0.9900 .
C35 H35B 0.9900 .
C36 H36A 0.9800 .
C36 H36B 0.9800 .
C36 H36C 0.9800 .
N5 C37 1.137(8) .
C37 C38 1.457(9) .
C38 H38A 0.9800 .
C38 H38B 0.9800 .
C38 H38C 0.9800 .
N6 C39 1.120(8) .
C39 C40 1.441(8) .
C40 H40A 0.9800 .
C40 H40B 0.9800 .
C40 H40C 0.9800 .

loop_
_geom_hbond_atom_site_label_D
_geom_hbond_atom_site_label_H
_geom_hbond_atom_site_label_A
_geom_hbond_distance_DH
_geom_hbond_distance_HA
_geom_hbond_distance_DA
_geom_hbond_angle_DHA
_geom_hbond_site_symmetry_A
C1 H1 I11 0.95 3.16 3.765(5) 122.9 4_566
C2 H2 I13 0.95 3.05 3.791(5) 136.0 3_566
C5 H5 I3 0.95 3.27 4.070(5) 143.4 4_576
C6 H6A Br3A 0.99 3.07 3.891(8) 141.7 4_566
C6 H6AB I3 0.99 3.25 4.124(5) 148.0 4_576
C7 H7A N6 0.99 2.64 3.568(8) 155.8 .
C7 H7AB I11 0.99 3.29 4.131(5) 143.4 4_566
C11 H11 I9 0.95 3.14 3.656(5) 115.8 2
C11 H11 I12 0.95 3.11 3.848(5) 135.5 .
C12 H12 I14 0.95 3.23 4.120(5) 157.6 2
C14 H14 I11 0.95 3.32 4.186(5) 152.0 4_566
C15 H15B I11 0.99 3.33 4.112(5) 137.3 4_566
C15 H15B I14 0.99 3.03 3.747(5) 130.5 4_566
C16 H16B I10 0.99 3.25 3.896(5) 124.3 .
C19 H19 I2 0.95 3.05 3.704(5) 127.4 .
C20 H20 I6 0.95 3.04 3.828(5) 141.0 .
C20 H20 I7 0.95 3.32 3.921(6) 123.1 2_655
C23 H23 I10 0.95 3.20 4.124(5) 163.4 .
C24 H24A I12 0.99 3.26 4.129(5) 147.8 .
C28 H28 I5 0.95 3.25 3.899(4) 126.8 3_666
C29 H29 I5 0.95 3.18 3.857(5) 129.9 3_666
C29 H29 I6 0.95 3.32 4.001(5) 130.3 4_566
C30 H30 I1 0.95 3.26 4.159(5) 159.3 3_666
C33 H33A I1 0.99 2.95 3.855(5) 153.1 .
C34 H34B I2 0.99 3.31 3.954(5) 124.5 .
C38 H38B I1 0.98 3.15 4.052(6) 154.0 3_666
C38 H38C Br3B 0.98 3.13 3.85(2) 131.6 .
C40 H40B I14 0.98 3.25 4.101(6) 146.5 4_576
C40 H40C I14 0.98 2.95 3.854(5) 153.7 2

loop_
_geom_torsion_atom_site_label_1
_geom_torsion_atom_site_label_2
_geom_torsion_atom_site_label_3
_geom_torsion_atom_site_label_4
_geom_torsion
C5 N1 C1 C2 2.4(7)
C6 N1 C1 C2 -178.9(5)
N1 C1 C2 C3 -0.3(8)
C1 C2 C3 C4 -1.5(8)
C2 C3 C4 C5 1.4(8)
C2 C3 C4 Br1B 179.7(8)
C2 C3 C4 Br1A -173.4(5)
C1 N1 C5 C4 -2.5(7)
C6 N1 C5 C4 178.8(4)
C3 C4 C5 N1 0.6(7)
Br1B C4 C5 N1 -177.7(8)
Br1A C4 C5 N1 175.8(4)
C1 N1 C6 C7 107.7(5)
C5 N1 C6 C7 -73.5(5)
N1 C6 C7 C8 178.3(4)
C6 C7 C8 C9 61.4(6)
C14 N2 C10 C11 0.9(7)
C15 N2 C10 C11 -178.5(4)
N2 C10 C11 C12 -1.2(7)
C10 C11 C12 C13 1.1(7)
C11 C12 C13 C14 -0.7(7)
C11 C12 C13 Br2 -178.5(4)
C10 N2 C14 C13 -0.6(7)
C15 N2 C14 C13 178.9(4)
C12 C13 C14 N2 0.5(7)
Br2 C13 C14 N2 178.3(3)
C10 N2 C15 C16 79.6(5)
C14 N2 C15 C16 -99.8(5)
N2 C15 C16 C17 178.8(4)
C15 C16 C17 C18 169.8(4)
C23 N3 C19 C20 -3.0(8)
C24 N3 C19 C20 177.1(5)
N3 C19 C20 C21 1.2(9)
C19 C20 C21 C22 1.3(9)
C20 C21 C22 C23 -2.1(8)
C20 C21 C22 Br3B 179.5(10)
C20 C21 C22 Br3A 175.1(5)
C19 N3 C23 C22 2.1(7)
C24 N3 C23 C22 -177.9(4)
C21 C22 C23 N3 0.4(7)
Br3B C22 C23 N3 178.8(10)
Br3A C22 C23 N3 -176.9(4)
C19 N3 C24 C25 -114.7(5)
C23 N3 C24 C25 65.4(6)
N3 C24 C25 C26 174.9(4)
C24 C25 C26 C27 175.8(5)
C32 N4 C28 C29 -1.2(7)
C33 N4 C28 C29 178.1(4)
N4 C28 C29 C30 2.3(7)
C28 C29 C30 C31 -1.9(7)
C29 C30 C31 C32 0.6(7)
C29 C30 C31 Br4 -179.4(3)
C28 N4 C32 C31 -0.1(7)
C33 N4 C32 C31 -179.5(4)
C30 C31 C32 N4 0.4(7)
Br4 C31 C32 N4 -179.6(3)
C28 N4 C33 C34 -85.5(5)
C32 N4 C33 C34 93.9(5)
N4 C33 C34 C35 -177.9(4)
C33 C34 C35 C36 175.5(5)
